data_4324710
loop_
_publ_author_name
'Yanping Zhang'
'Lili Li'
'Tao Sun'
'Bin Liu'
'Huaiming Hu'
'Ganglin Xue'

_publ_section_title
;
 A Cagelike Polyanion with a Ag+ Enwrapped, [AgAs2Mo15O54]11-
;
_journal_name_full 'Inorganic Chemistry'
_journal_page_first 2613
_journal_page_last 2618
_journal_paper_doi 10.1021/ic102459r
_journal_volume 50
_journal_year 2011
_chemical_formula_sum 'Ag As2 H60 Mo15 N11 O62'
_chemical_formula_weight 2903.40
_chemical_name_systematic
; 
 ? 
;
_space_group_IT_number 62
_symmetry_cell_setting orthorhombic
_symmetry_space_group_name_Hall '-P 2ac 2n'
_symmetry_space_group_name_H-M 'P n m a'
_atom_sites_solution_hydrogens none
_atom_sites_solution_primary direct
_atom_sites_solution_secondary difmap
_audit_creation_method SHELXL-97
_cell_angle_alpha 90.00
_cell_angle_beta 90.00
_cell_angle_gamma 90.00
_cell_formula_units_Z 4
_cell_length_a 25.556(8)
_cell_length_b 19.643(6)
_cell_length_c 13.527(4)
_cell_measurement_temperature 293(2)
_cell_volume 6791(4)
_computing_cell_refinement 'Bruker SMART'
_computing_data_collection 'Bruker SMART'
_computing_data_reduction 'Bruker SHELXTL'
_computing_molecular_graphics 'Bruker SHELXTL'
_computing_publication_material 'Bruker SHELXTL'
_computing_structure_refinement 'SHELXL-97 (Sheldrick, 1997)'
_computing_structure_solution 'SHELXS-97 (Sheldrick, 1990)'
_diffrn_ambient_temperature 293(2)
_diffrn_measured_fraction_theta_full 0.984
_diffrn_measured_fraction_theta_max 0.984
_diffrn_measurement_device_type 'CCD area detector'
_diffrn_measurement_method 'phi and omega scans'
_diffrn_radiation_monochromator graphite
_diffrn_radiation_source 'fine-focus sealed tube'
_diffrn_radiation_type MoK\a
_diffrn_radiation_wavelength 0.71073
_diffrn_reflns_av_R_equivalents 0.1279
_diffrn_reflns_av_sigmaI/netI 0.1114
_diffrn_reflns_limit_h_max 29
_diffrn_reflns_limit_h_min -30
_diffrn_reflns_limit_k_max 22
_diffrn_reflns_limit_k_min -23
_diffrn_reflns_limit_l_max 14
_diffrn_reflns_limit_l_min -16
_diffrn_reflns_number 31573
_diffrn_reflns_theta_full 25.10
_diffrn_reflns_theta_max 25.10
_diffrn_reflns_theta_min 1.90
_exptl_absorpt_coefficient_mu 4.033
_exptl_absorpt_correction_T_max 0.724
_exptl_absorpt_correction_T_min 0.623
_exptl_absorpt_correction_type multi-scan
_exptl_absorpt_process_details sadabs
_exptl_crystal_colour colorless
_exptl_crystal_density_diffrn 2.840
_exptl_crystal_description block
_exptl_crystal_F_000 5504
_exptl_crystal_size_max 0.12
_exptl_crystal_size_mid 0.10
_exptl_crystal_size_min 0.08
_refine_diff_density_max 1.571
_refine_diff_density_min -1.724
_refine_diff_density_rms 0.259
_refine_ls_extinction_method none
_refine_ls_goodness_of_fit_ref 1.009
_refine_ls_hydrogen_treatment none
_refine_ls_matrix_type full
_refine_ls_number_parameters 380
_refine_ls_number_reflns 6151
_refine_ls_number_restraints 0
_refine_ls_restrained_S_all 1.009
_refine_ls_R_factor_all 0.1235
_refine_ls_R_factor_gt 0.0734
_refine_ls_shift/su_max 0.001
_refine_ls_shift/su_mean 0.000
_refine_ls_structure_factor_coef Fsqd
_refine_ls_weighting_details 'calc w=1/[\s^2^(Fo^2^)+(0.0810P)^2^+9.5000P] where P=(Fo^2^+2Fc^2^)/3'
_refine_ls_weighting_scheme calc
_refine_ls_wR_factor_gt 0.1696
_refine_ls_wR_factor_ref 0.1827
_reflns_number_gt 2999
_reflns_number_total 6151
_reflns_threshold_expression >2sigma(I)
_cod_data_source_file ic102459r_si_003.cif
_cod_data_source_block xb3082
_cod_database_code 4324710

loop_
_symmetry_equiv_pos_as_xyz
'x, y, z'
'-x+1/2, -y, z+1/2'
'-x, y+1/2, -z'
'x+1/2, -y+1/2, -z+1/2'
'-x, -y, -z'
'x-1/2, y, -z-1/2'
'x, -y-1/2, z'
'-x-1/2, y-1/2, z-1/2'

loop_
_atom_site_label
_atom_site_type_symbol
_atom_site_fract_x
_atom_site_fract_y
_atom_site_fract_z
_atom_site_U_iso_or_equiv
_atom_site_adp_type
_atom_site_occupancy
_atom_site_symmetry_multiplicity
_atom_site_calc_flag
_atom_site_refinement_flags
Ag1 Ag 0.22403(7) 0.2500 0.93088(16) 0.0665(6) Uani 1 2 d S
As1 As 0.31996(8) 0.2500 0.99832(17) 0.0392(6) Uani 1 2 d S
As2 As 0.13135(8) 0.2500 0.86419(18) 0.0413(6) Uani 1 2 d S
Mo1 Mo 0.36398(5) 0.16903(6) 0.79296(11) 0.0434(4) Uani 1 1 d .
Mo2 Mo 0.32469(5) 0.07709(6) 1.01129(11) 0.0474(4) Uani 1 1 d .
Mo3 Mo 0.29215(6) 0.15770(7) 1.20442(12) 0.0567(4) Uani 1 1 d .
Mo4 Mo 0.18257(5) 0.09135(6) 1.04586(12) 0.0492(4) Uani 1 1 d .
Mo5 Mo 0.25527(7) 0.2500 0.66383(16) 0.0462(5) Uani 1 2 d S
Mo6 Mo 0.12645(6) 0.16480(7) 0.62360(12) 0.0548(4) Uani 1 1 d .
Mo7 Mo 0.08971(5) 0.07179(6) 0.84040(13) 0.0569(5) Uani 1 1 d .
Mo8 Mo 0.04688(5) 0.15766(7) 1.03669(13) 0.0585(5) Uani 1 1 d .
O1 O 0.3379(4) 0.1307(5) 0.6914(8) 0.062(3) Uani 1 1 d .
O2 O 0.3935(5) 0.2500 0.7282(9) 0.042(3) Uani 1 2 d S
O3 O 0.4214(4) 0.1275(5) 0.8163(8) 0.051(3) Uani 1 1 d .
O4 O 0.3703(5) 0.2500 0.9067(10) 0.041(3) Uani 1 2 d S
O5 O 0.3191(4) 0.1313(4) 0.8898(7) 0.043(2) Uani 1 1 d .
O6 O 0.2954(5) 0.2500 0.7746(11) 0.048(4) Uani 1 2 d S
O7 O 0.3421(3) 0.1811(5) 1.0717(7) 0.046(3) Uani 1 1 d .
O8 O 0.3859(4) 0.0455(5) 0.9957(9) 0.063(3) Uani 1 1 d .
O9 O 0.2840(4) 0.0117(5) 0.9728(8) 0.062(3) Uani 1 1 d .
O10 O 0.3196(4) 0.0715(5) 1.1515(7) 0.050(3) Uiso 1 1 d .
O11 O 0.3364(5) 0.1709(5) 1.2960(9) 0.082(4) Uani 1 1 d .
O12 O 0.2384(5) 0.1258(6) 1.2645(10) 0.082(4) Uani 1 1 d .
O13 O 0.2689(5) 0.2500 1.1776(12) 0.063(4) Uani 1 2 d S
O14 O 0.2444(3) 0.1357(4) 1.0567(8) 0.050(3) Uani 1 1 d .
O15 O 0.1826(4) 0.0150(5) 1.1112(9) 0.070(3) Uani 1 1 d .
O16 O 0.1715(4) 0.0757(5) 0.9208(8) 0.060(3) Uani 1 1 d .
O17 O 0.1341(4) 0.1459(6) 1.0926(8) 0.061(3) Uani 1 1 d .
O18 O 0.2926(6) 0.2500 0.5591(11) 0.063(5) Uani 1 2 d S
O19 O 0.2164(4) 0.1756(4) 0.6633(8) 0.054(3) Uani 1 1 d .
O20 O 0.1419(6) 0.2500 0.5526(11) 0.058(4) Uani 1 2 d S
O21 O 0.1483(5) 0.1100(6) 0.5325(9) 0.080(4) Uani 1 1 d .
O22 O 0.0587(4) 0.1649(5) 0.6112(11) 0.081(4) Uani 1 1 d .
O23 O 0.1237(5) 0.2500 0.7380(13) 0.062(5) Uani 1 2 d S
O24 O 0.1314(4) 0.1082(4) 0.7392(8) 0.053(3) Uani 1 1 d .
O25 O 0.1005(5) -0.0140(6) 0.8312(9) 0.082(4) Uiso 1 1 d .
O26 O 0.0902(4) 0.1808(4) 0.8970(8) 0.052(3) Uani 1 1 d .
O27 O 0.0297(4) 0.0847(6) 0.7873(9) 0.079(4) Uani 1 1 d .
O28 O -0.0113(4) 0.1716(5) 0.9767(10) 0.082(4) Uani 1 1 d .
O29 O 0.0628(6) 0.2500 1.0665(12) 0.060(4) Uani 1 2 d S
O30 O 0.0677(4) 0.0696(4) 0.9782(8) 0.054(3) Uani 1 1 d .
O31 O 0.0271(5) 0.1252(5) 1.1499(10) 0.086(4) Uani 1 1 d .
O113 O 0.2392(5) 0.0420(6) 0.7513(9) 0.077(3) Uiso 1 1 d .
O101 O 0.5017(8) 0.2500 0.7271(14) 0.099(6) Uiso 1 2 d S
O102 O 0.3930(10) 0.2500 0.4756(17) 0.129(8) Uiso 1 2 d S
O103 O 0.2051(11) 0.2500 0.403(2) 0.160(10) Uiso 1 2 d S
O104 O 0.1472(10) 0.2500 0.2297(19) 0.144(9) Uiso 1 2 d S
O105 O 0.3723(10) 0.9408(12) 0.8168(16) 0.196(9) Uiso 1 1 d .
O106 O 0.0545(8) 0.8898(10) 0.6921(14) 0.153(7) Uiso 1 1 d .
O107 O 0.0713(7) 0.9785(9) 0.1476(13) 0.145(6) Uiso 1 1 d .
O108 O 0.1103(9) 0.9004(11) 0.9823(16) 0.068(6) Uiso 0.50 1 d P
O109 O 0.9480(12) 0.2500 0.223(2) 0.174(11) Uiso 1 2 d S
O110 O 0.9661(10) 0.1879(13) 0.480(2) 0.091(8) Uiso 0.50 1 d P
O111 O 0.4967(10) 0.0274(12) 0.9031(17) 0.202(9) Uiso 1 1 d .
O112 O 0.2745(7) 0.1111(10) 0.4800(13) 0.147(7) Uiso 1 1 d .

loop_
_atom_site_aniso_label
_atom_site_aniso_U_11
_atom_site_aniso_U_22
_atom_site_aniso_U_33
_atom_site_aniso_U_23
_atom_site_aniso_U_13
_atom_site_aniso_U_12
Ag1 0.0365(10) 0.0617(13) 0.1012(16) 0.000 -0.0125(10) 0.000
As1 0.0309(12) 0.0204(10) 0.0664(16) 0.000 0.0003(11) 0.000
As2 0.0284(11) 0.0234(11) 0.0721(17) 0.000 -0.0020(11) 0.000
Mo1 0.0366(7) 0.0244(7) 0.0693(10) -0.0030(7) 0.0007(7) 0.0002(5)
Mo2 0.0415(8) 0.0209(6) 0.0798(11) 0.0031(7) 0.0024(7) -0.0005(5)
Mo3 0.0647(10) 0.0311(8) 0.0741(11) 0.0058(7) 0.0074(8) -0.0014(7)
Mo4 0.0387(8) 0.0308(7) 0.0781(11) 0.0103(7) 0.0028(7) -0.0014(6)
Mo5 0.0378(11) 0.0303(10) 0.0704(15) 0.000 -0.0018(10) 0.000
Mo6 0.0508(9) 0.0306(7) 0.0829(12) -0.0053(7) -0.0164(8) -0.0026(6)
Mo7 0.0428(8) 0.0250(7) 0.1028(13) -0.0015(8) 0.0013(8) -0.0054(6)
Mo8 0.0421(8) 0.0345(8) 0.0988(13) 0.0064(8) 0.0172(8) 0.0013(6)
O1 0.055(7) 0.039(6) 0.090(9) -0.012(6) -0.013(6) -0.003(5)
O2 0.051(9) 0.034(8) 0.042(9) 0.000 0.011(7) 0.000
O3 0.038(6) 0.032(5) 0.084(8) 0.005(6) 0.011(6) 0.014(4)
O4 0.027(7) 0.027(7) 0.067(10) 0.000 0.001(7) 0.000
O5 0.047(6) 0.020(5) 0.061(7) 0.005(5) -0.004(5) -0.003(4)
O6 0.034(8) 0.031(8) 0.079(11) 0.000 -0.009(8) 0.000
O7 0.030(5) 0.035(5) 0.072(7) 0.003(5) -0.010(5) -0.003(4)
O8 0.045(6) 0.032(6) 0.113(10) 0.016(6) -0.008(6) 0.008(5)
O9 0.069(8) 0.023(5) 0.094(9) 0.009(6) 0.007(6) -0.016(5)
O11 0.102(10) 0.051(7) 0.093(10) -0.001(7) -0.032(8) 0.012(7)
O12 0.096(9) 0.046(7) 0.103(10) 0.015(7) 0.030(8) 0.000(7)
O13 0.044(9) 0.035(8) 0.108(13) 0.000 0.016(9) 0.000
O14 0.030(5) 0.020(5) 0.101(9) 0.008(5) 0.008(5) 0.004(4)
O15 0.063(7) 0.032(6) 0.115(10) 0.035(6) -0.013(7) -0.013(5)
O16 0.036(6) 0.061(7) 0.084(9) 0.014(6) 0.008(6) 0.008(5)
O17 0.044(6) 0.072(8) 0.066(8) -0.002(6) 0.021(6) 0.003(6)
O18 0.084(12) 0.043(9) 0.062(11) 0.000 -0.028(9) 0.000
O19 0.037(6) 0.032(5) 0.095(9) 0.008(6) 0.000(6) -0.007(4)
O20 0.063(10) 0.027(8) 0.085(12) 0.000 -0.019(9) 0.000
O21 0.098(10) 0.050(7) 0.094(10) -0.010(7) -0.014(8) -0.017(7)
O22 0.039(6) 0.049(7) 0.155(12) -0.003(7) -0.049(8) -0.005(5)
O23 0.040(8) 0.021(7) 0.124(15) 0.000 -0.006(9) 0.000
O24 0.063(7) 0.022(5) 0.075(8) -0.004(5) -0.010(6) 0.001(5)
O26 0.037(5) 0.024(5) 0.094(9) -0.004(5) -0.003(6) -0.009(4)
O27 0.059(8) 0.078(9) 0.100(10) 0.006(7) -0.026(7) -0.023(6)
O28 0.043(7) 0.052(7) 0.151(12) 0.019(8) 0.002(8) 0.005(6)
O29 0.068(11) 0.029(8) 0.084(12) 0.000 0.033(9) 0.000
O30 0.054(7) 0.029(5) 0.079(8) 0.002(5) 0.011(6) -0.011(5)
O31 0.077(9) 0.037(7) 0.143(12) 0.016(7) 0.036(8) 0.006(6)

loop_
_atom_type_symbol
_atom_type_description
_atom_type_scat_dispersion_real
_atom_type_scat_dispersion_imag
_atom_type_scat_source
O O 0.0106 0.0060 'International Tables Vol C Tables 4.2.6.8 and 6.1.1.4'
Mo Mo -1.6832 0.6857 'International Tables Vol C Tables 4.2.6.8 and 6.1.1.4'
Ag Ag -0.8971 1.1015 'International Tables Vol C Tables 4.2.6.8 and 6.1.1.4'
As As 0.0499 2.0058 'International Tables Vol C Tables 4.2.6.8 and 6.1.1.4'
H H 0.0000 0.0000 'International Tables Vol C Tables 4.2.6.8 and 6.1.1.4'
N N 0.0061 0.0033 'International Tables Vol C Tables 4.2.6.8 and 6.1.1.4'

loop_
_geom_angle_atom_site_label_1
_geom_angle_atom_site_label_2
_geom_angle_atom_site_label_3
_geom_angle
_geom_angle_site_symmetry_1
_geom_angle_site_symmetry_3
As2 Ag1 As1 179.56(12) . .
O7 As1 O7 99.7(6) 7_565 .
O7 As1 O4 99.1(4) 7_565 .
O7 As1 O4 99.1(4) . .
O7 As1 Ag1 119.7(3) 7_565 .
O7 As1 Ag1 119.7(3) . .
O4 As1 Ag1 115.6(4) . .
O23 As2 O26 100.4(5) . 7_565
O23 As2 O26 100.4(5) . .
O26 As2 O26 100.0(6) 7_565 .
O23 As2 Ag1 117.4(5) . .
O26 As2 Ag1 117.7(3) 7_565 .
O26 As2 Ag1 117.7(3) . .
O1 Mo1 O3 105.9(5) . .
O1 Mo1 O5 98.5(5) . .
O3 Mo1 O5 101.9(4) . .
O1 Mo1 O2 98.5(5) . .
O3 Mo1 O2 98.0(5) . .
O5 Mo1 O2 149.1(4) . .
O1 Mo1 O4 154.9(4) . .
O3 Mo1 O4 98.7(5) . .
O5 Mo1 O4 81.1(4) . .
O2 Mo1 O4 72.6(4) . .
O1 Mo1 O6 85.6(4) . .
O3 Mo1 O6 166.2(4) . .
O5 Mo1 O6 83.5(4) . .
O2 Mo1 O6 72.3(4) . .
O4 Mo1 O6 69.3(4) . .
O1 Mo1 Mo1 116.3(4) . 7_565
O3 Mo1 Mo1 118.5(3) . 7_565
O5 Mo1 Mo1 113.0(3) . 7_565
O2 Mo1 Mo1 36.0(3) . 7_565
O4 Mo1 Mo1 44.2(3) . 7_565
O6 Mo1 Mo1 48.1(2) . 7_565
O8 Mo2 O9 104.2(5) . .
O8 Mo2 O10 99.6(5) . .
O9 Mo2 O10 102.4(5) . .
O8 Mo2 O5 99.3(5) . .
O9 Mo2 O5 96.2(4) . .
O10 Mo2 O5 149.3(4) . .
O8 Mo2 O7 101.3(4) . .
O9 Mo2 O7 154.5(4) . .
O10 Mo2 O7 72.8(4) . .
O5 Mo2 O7 79.9(4) . .
O8 Mo2 O14 169.4(5) . .
O9 Mo2 O14 85.4(4) . .
O10 Mo2 O14 73.6(4) . .
O5 Mo2 O14 83.9(4) . .
O7 Mo2 O14 69.2(3) . .
O8 Mo2 Mo3 121.9(4) . .
O9 Mo2 Mo3 117.4(4) . .
O10 Mo2 Mo3 35.8(3) . .
O5 Mo2 Mo3 113.6(3) . .
O7 Mo2 Mo3 45.3(3) . .
O14 Mo2 Mo3 48.2(3) . .
O11 Mo3 O12 104.1(7) . .
O11 Mo3 O13 101.4(6) . .
O12 Mo3 O13 100.6(6) . .
O11 Mo3 O10 99.2(5) . .
O12 Mo3 O10 98.2(5) . .
O13 Mo3 O10 147.6(6) . .
O11 Mo3 O7 100.0(5) . .
O12 Mo3 O7 155.2(5) . .
O13 Mo3 O7 80.5(5) . .
O10 Mo3 O7 71.5(4) . .
O11 Mo3 O14 169.1(5) . .
O12 Mo3 O14 85.5(5) . .
O13 Mo3 O14 81.7(5) . .
O10 Mo3 O14 73.8(3) . .
O7 Mo3 O14 70.0(3) . .
O11 Mo3 Mo2 120.3(4) . .
O12 Mo3 Mo2 114.8(4) . .
O13 Mo3 Mo2 113.2(5) . .
O10 Mo3 Mo2 34.5(3) . .
O7 Mo3 Mo2 45.1(2) . .
O14 Mo3 Mo2 49.6(2) . .
O15 Mo4 O16 109.9(5) . .
O15 Mo4 O17 110.1(5) . .
O16 Mo4 O17 110.1(5) . .
O15 Mo4 O14 111.9(5) . .
O16 Mo4 O14 107.8(5) . .
O17 Mo4 O14 107.0(5) . .
O18 Mo5 O19 108.1(4) . 7_565
O18 Mo5 O19 108.1(4) . .
O19 Mo5 O19 111.6(6) 7_565 .
O18 Mo5 O6 111.7(7) . .
O19 Mo5 O6 108.7(4) 7_565 .
O19 Mo5 O6 108.7(4) . .
O21 Mo6 O22 104.7(6) . .
O21 Mo6 O24 101.4(5) . .
O22 Mo6 O24 98.3(5) . .
O21 Mo6 O20 96.7(6) . .
O22 Mo6 O20 98.7(6) . .
O24 Mo6 O20 151.0(5) . .
O21 Mo6 O23 161.9(5) . .
O22 Mo6 O23 91.9(5) . .
O24 Mo6 O23 82.8(4) . .
O20 Mo6 O23 73.3(5) . .
O21 Mo6 O19 84.5(5) . .
O22 Mo6 O19 170.8(5) . .
O24 Mo6 O19 78.6(4) . .
O20 Mo6 O19 80.8(5) . .
O23 Mo6 O19 79.1(4) . .
O25 Mo7 O27 105.0(6) . .
O25 Mo7 O24 103.3(5) . .
O27 Mo7 O24 98.4(5) . .
O25 Mo7 O30 95.4(5) . .
O27 Mo7 O30 98.4(5) . .
O24 Mo7 O30 150.5(4) . .
O25 Mo7 O26 161.8(5) . .
O27 Mo7 O26 90.4(5) . .
O24 Mo7 O26 83.3(4) . .
O30 Mo7 O26 72.6(4) . .
O25 Mo7 O16 85.5(5) . .
O27 Mo7 O16 169.4(5) . .
O24 Mo7 O16 79.7(4) . .
O30 Mo7 O16 79.3(4) . .
O26 Mo7 O16 79.0(4) . .
O28 Mo8 O31 102.9(6) . .
O28 Mo8 O29 97.7(6) . .
O31 Mo8 O29 103.0(6) . .
O28 Mo8 O30 100.6(5) . .
O31 Mo8 O30 96.4(5) . .
O29 Mo8 O30 149.6(5) . .
O28 Mo8 O26 89.8(5) . .
O31 Mo8 O26 164.8(5) . .
O29 Mo8 O26 83.1(5) . .
O30 Mo8 O26 72.9(4) . .
O28 Mo8 O17 169.6(5) . .
O31 Mo8 O17 87.5(5) . .
O29 Mo8 O17 79.8(5) . .
O30 Mo8 O17 77.8(4) . .
O26 Mo8 O17 79.8(4) . .
Mo1 O2 Mo1 108.0(6) 7_565 .
As1 O4 Mo1 115.4(4) . .
As1 O4 Mo1 115.4(4) . 7_565
Mo1 O4 Mo1 91.6(5) . 7_565
Mo1 O5 Mo2 138.4(5) . .
Mo5 O6 Mo1 120.1(5) . 7_565
Mo5 O6 Mo1 120.1(5) . .
Mo1 O6 Mo1 83.8(4) 7_565 .
As1 O7 Mo2 115.3(5) . .
As1 O7 Mo3 114.9(5) . .
Mo2 O7 Mo3 89.5(3) . .
Mo2 O10 Mo3 109.7(5) . .
Mo3 O13 Mo3 138.0(9) 7_565 .
Mo4 O14 Mo3 127.1(5) . .
Mo4 O14 Mo2 119.3(4) . .
Mo3 O14 Mo2 82.3(3) . .
Mo4 O16 Mo7 126.7(5) . .
Mo4 O17 Mo8 127.5(6) . .
Mo5 O19 Mo6 128.3(5) . .
Mo6 O20 Mo6 116.4(8) 7_565 .
As2 O23 Mo6 132.1(3) . .
As2 O23 Mo6 132.1(3) . 7_565
Mo6 O23 Mo6 94.4(7) . 7_565
Mo7 O24 Mo6 140.9(6) . .
As2 O26 Mo8 131.3(5) . .
As2 O26 Mo7 129.8(5) . .
Mo8 O26 Mo7 95.2(3) . .
Mo8 O29 Mo8 144.9(10) . 7_565
Mo7 O30 Mo8 116.2(5) . .

loop_
_geom_bond_atom_site_label_1
_geom_bond_atom_site_label_2
_geom_bond_distance
_geom_bond_site_symmetry_2
Ag1 As2 2.535(3) .
Ag1 As1 2.616(3) .
As1 O7 1.772(9) 7_565
As1 O7 1.772(9) .
As1 O4 1.786(13) .
As2 O23 1.719(18) .
As2 O26 1.774(9) 7_565
As2 O26 1.774(9) .
Mo1 O1 1.702(10) .
Mo1 O3 1.708(9) .
Mo1 O5 1.892(9) .
Mo1 O2 1.966(7) .
Mo1 O4 2.218(10) .
Mo1 O6 2.381(9) .
Mo1 Mo1 3.181(3) 7_565
Mo2 O8 1.697(10) .
Mo2 O9 1.733(10) .
Mo2 O10 1.905(10) .
Mo2 O5 1.963(9) .
Mo2 O7 2.244(9) .
Mo2 O14 2.432(9) .
Mo2 Mo3 3.166(2) .
Mo3 O11 1.696(12) .
Mo3 O12 1.714(12) .
Mo3 O13 1.942(6) .
Mo3 O10 1.967(10) .
Mo3 O7 2.251(10) .
Mo3 O14 2.381(11) .
Mo4 O15 1.740(9) .
Mo4 O16 1.742(11) .
Mo4 O17 1.756(10) .
Mo4 O14 1.810(9) .
Mo5 O18 1.708(17) .
Mo5 O19 1.767(9) 7_565
Mo5 O19 1.767(9) .
Mo5 O6 1.815(14) .
Mo6 O21 1.728(12) .
Mo6 O22 1.739(10) .
Mo6 O24 1.923(10) .
Mo6 O20 1.970(9) .
Mo6 O23 2.280(12) .
Mo6 O19 2.370(9) .
Mo7 O25 1.711(13) .
Mo7 O27 1.713(11) .
Mo7 O24 1.877(11) .
Mo7 O30 1.947(11) .
Mo7 O26 2.274(9) .
Mo7 O16 2.359(10) .
Mo8 O28 1.716(12) .
Mo8 O31 1.734(13) .
Mo8 O29 1.902(5) .
Mo8 O30 1.976(9) .
Mo8 O26 2.237(11) .
Mo8 O17 2.365(11) .
O2 Mo1 1.966(7) 7_565
O4 Mo1 2.218(10) 7_565
O6 Mo1 2.381(9) 7_565
O13 Mo3 1.942(6) 7_565
O20 Mo6 1.970(9) 7_565
O23 Mo6 2.280(12) 7_565
O29 Mo8 1.902(5) 7_565
